data_4324896
loop_
_publ_author_name
'Tsun-Ren Chen'
'Hsiu-Pen Lee'
'Jhy-Der Chen'

_publ_section_title
;
 Water Attack Umpolung Aromatic Systems To Release Hydrogen
;
_journal_name_full 'Inorganic Chemistry'
_journal_page_first 3645
_journal_page_last 3650
_journal_paper_doi 10.1021/ic1025944
_journal_volume 50
_journal_year 2011
_chemical_formula_moiety 'C44 H27 Cl F4 Ir N2 O5 P'
_chemical_formula_sum 'C44 H27 Cl F4 Ir N2 O5 P'
_chemical_formula_weight 998.30
_space_group_IT_number 14
_symmetry_cell_setting monoclinic
_symmetry_Int_Tables_number 14
_symmetry_space_group_name_Hall '-P 2yn'
_symmetry_space_group_name_H-M 'P 1 21/n 1'
_atom_sites_solution_hydrogens geom
_atom_sites_solution_primary direct
_atom_sites_solution_secondary difmap
_audit_creation_method SHELXL-97
_cell_angle_alpha 90.00
_cell_angle_beta 90.1920(10)
_cell_angle_gamma 90.00
_cell_formula_units_Z 4
_cell_length_a 10.6980(8)
_cell_length_b 12.2593(9)
_cell_length_c 31.093(2)
_cell_measurement_reflns_used 7013
_cell_measurement_temperature 297(2)
_cell_measurement_theta_max 25.984
_cell_measurement_theta_min 2.572
_cell_volume 4077.8(5)
_computing_cell_refinement 'Bruker SMART'
_computing_data_collection 'Bruker SMART'
_computing_data_reduction 'Bruker SHELXTL'
_computing_molecular_graphics 'Bruker SHELXTL'
_computing_publication_material 'Bruker SHELXTL'
_computing_structure_refinement 'SHELXL-97 (Sheldrick, 1997)'
_computing_structure_solution 'SHELXS-97 (Sheldrick, 1990)'
_diffrn_ambient_temperature 297(2)
_diffrn_measured_fraction_theta_full 0.997
_diffrn_measured_fraction_theta_max 0.997
_diffrn_measurement_device_type 'CCD area detector'
_diffrn_measurement_method 'phi and omega scans'
_diffrn_radiation_monochromator graphite
_diffrn_radiation_probe x-ray
_diffrn_radiation_type MoK\a
_diffrn_radiation_wavelength 0.71073
_diffrn_reflns_av_R_equivalents 0.0263
_diffrn_reflns_av_sigmaI/netI 0.0241
_diffrn_reflns_limit_h_max 12
_diffrn_reflns_limit_h_min -13
_diffrn_reflns_limit_k_max 14
_diffrn_reflns_limit_k_min -15
_diffrn_reflns_limit_l_max 38
_diffrn_reflns_limit_l_min -35
_diffrn_reflns_number 22468
_diffrn_reflns_theta_full 26.01
_diffrn_reflns_theta_max 26.01
_diffrn_reflns_theta_min 1.79
_diffrn_source 'fine-focus sealed tube'
_exptl_absorpt_coefficient_mu 3.445
_exptl_absorpt_correction_T_max 1.000
_exptl_absorpt_correction_T_min 0.688
_exptl_absorpt_correction_type empirical
_exptl_crystal_colour yellow
_exptl_crystal_density_diffrn 1.626
_exptl_crystal_description parallelepiped
_exptl_crystal_F_000 1960
_exptl_crystal_size_max 0.58
_exptl_crystal_size_mid 0.40
_exptl_crystal_size_min 0.26
_refine_diff_density_max 3.556
_refine_diff_density_min -0.963
_refine_diff_density_rms 0.183
_refine_ls_extinction_method none
_refine_ls_goodness_of_fit_ref 1.313
_refine_ls_hydrogen_treatment constr
_refine_ls_matrix_type full
_refine_ls_number_parameters 559
_refine_ls_number_reflns 7991
_refine_ls_number_restraints 0
_refine_ls_restrained_S_all 1.313
_refine_ls_R_factor_all 0.0458
_refine_ls_R_factor_gt 0.0410
_refine_ls_shift/su_max 0.003
_refine_ls_shift/su_mean 0.000
_refine_ls_structure_factor_coef Fsqd
_refine_ls_weighting_details 'calc w=1/[\s^2^(Fo^2^)+(0.0900P)^2^+0.0000P] where P=(Fo^2^+2Fc^2^)/3'
_refine_ls_weighting_scheme calc
_refine_ls_wR_factor_gt 0.1416
_refine_ls_wR_factor_ref 0.1449
_reflns_number_gt 7136
_reflns_number_total 7991
_reflns_threshold_expression >2sigma(I)
_cod_data_source_file ic1025944_si_002_5.cif
_cod_data_source_block 4a
_cod_depositor_comments
;
The following automatic conversions were performed:

'_refine_ls_hydrogen_treatment' value 'constro' was replaced with the
value 'constr' as specified in the replacement file
'src/cod-tools/trunk/data/replacement-values/replacement_values.lst'.

Automatic conversion script
Id: cif_fix_values 5376 2017-05-30 11:51:03Z andrius 
;
_cod_original_cell_volume 4077.9(5)
_cod_original_sg_symbol_H-M 'P 21/n'
_cod_database_code 4324896

loop_
_symmetry_equiv_pos_as_xyz
'x, y, z'
'-x+1/2, y+1/2, -z+1/2'
'-x, -y, -z'
'x-1/2, -y-1/2, z-1/2'

loop_
_atom_site_label
_atom_site_type_symbol
_atom_site_fract_x
_atom_site_fract_y
_atom_site_fract_z
_atom_site_U_iso_or_equiv
_atom_site_adp_type
_atom_site_occupancy
_atom_site_symmetry_multiplicity
_atom_site_calc_flag
_atom_site_refinement_flags
_atom_site_disorder_assembly
_atom_site_disorder_group
Ir Ir -0.101258(19) 1.148388(15) -0.157670(6) 0.03105(11) Uani 1 1 d . . .
Cl Cl 0.00740(14) 1.19851(12) -0.22389(4) 0.0445(3) Uani 1 1 d . . .
P P 0.06304(14) 1.20716(12) -0.10918(5) 0.0385(3) Uani 1 1 d . A .
F1 F -0.5733(4) 1.0382(4) -0.26749(17) 0.0788(13) Uani 1 1 d . . .
F2 F -0.2221(4) 0.9041(3) -0.19719(13) 0.0594(10) Uani 1 1 d . . .
F3 F -0.3926(5) 0.9055(4) -0.01436(16) 0.0885(16) Uani 1 1 d . . .
F4 F -0.3582(3) 1.2213(3) -0.09756(14) 0.0594(10) Uani 1 1 d . . .
O1 O -0.3519(4) 1.3776(3) -0.20385(15) 0.0456(10) Uani 1 1 d . . .
O2 O -0.0204(4) 0.8362(3) -0.11906(15) 0.0434(10) Uani 1 1 d . . .
O3 O -0.1020(7) 1.4091(5) 0.05427(17) 0.096(2) Uani 1 1 d . . .
H3A H -0.1758 1.4269 0.0528 0.144 Uiso 1 1 calc R . .
O4 O 0.3447(8) 0.8163(6) -0.0525(3) 0.145(4) Uani 1 1 d . . .
H4A H 0.3108 0.7852 -0.0323 0.218 Uiso 1 1 calc R . .
O5 O 0.4388(6) 1.5387(6) -0.1602(3) 0.116(3) Uani 1 1 d . . .
H5A H 0.4995 1.5105 -0.1718 0.174 Uiso 1 1 calc R . .
N1 N -0.1977(4) 1.2943(3) -0.16726(15) 0.0376(10) Uani 1 1 d . . .
N2 N -0.0241(4) 0.9955(3) -0.15320(14) 0.0321(9) Uani 1 1 d . . .
C1 C -0.1870(5) 1.4087(4) -0.15997(18) 0.0357(11) Uani 1 1 d . . .
C2 C -0.1037(6) 1.4722(5) -0.1366(2) 0.0451(14) Uani 1 1 d . . .
H2A H -0.0385 1.4421 -0.1207 0.054 Uiso 1 1 calc R . .
C3 C -0.1246(6) 1.5837(5) -0.1386(2) 0.0461(14) Uani 1 1 d . . .
H3B H -0.0731 1.6295 -0.1226 0.055 Uiso 1 1 calc R . .
C4 C -0.2174(7) 1.6294(5) -0.1629(3) 0.0548(17) Uani 1 1 d . . .
H4B H -0.2234 1.7051 -0.1640 0.066 Uiso 1 1 calc R . .
C5 C -0.3007(6) 1.5692(5) -0.1855(2) 0.0512(16) Uani 1 1 d . . .
H5B H -0.3654 1.6004 -0.2013 0.061 Uiso 1 1 calc R . .
C6 C -0.2828(6) 1.4582(4) -0.18324(19) 0.0413(13) Uani 1 1 d . . .
C7 C -0.2927(5) 1.2831(5) -0.19301(19) 0.0397(12) Uani 1 1 d . . .
C8 C -0.3321(6) 1.1793(5) -0.2087(2) 0.0431(13) Uani 1 1 d . . .
C9 C -0.4393(7) 1.1642(5) -0.2335(2) 0.0535(16) Uani 1 1 d . . .
H9A H -0.4879 1.2226 -0.2427 0.064 Uiso 1 1 calc R . .
C10 C -0.4694(6) 1.0576(6) -0.2437(2) 0.0588(17) Uani 1 1 d . . .
C11 C -0.3982(6) 0.9710(5) -0.2318(2) 0.0521(16) Uani 1 1 d . . .
H11A H -0.4208 0.9003 -0.2393 0.063 Uiso 1 1 calc R . .
C12 C -0.2894(6) 0.9913(5) -0.20762(19) 0.0440(13) Uani 1 1 d . . .
C13 C -0.2504(5) 1.0948(5) -0.19547(17) 0.0361(12) Uani 1 1 d . . .
C14 C 0.0690(5) 0.9330(4) -0.17241(18) 0.0386(12) Uani 1 1 d . . .
C15 C 0.1509(6) 0.9531(5) -0.2064(2) 0.0533(16) Uani 1 1 d . . .
H15A H 0.1481 1.0168 -0.2226 0.064 Uiso 1 1 calc R . .
C16 C 0.2390(8) 0.8685(6) -0.2143(3) 0.069(2) Uani 1 1 d . . .
H16A H 0.2992 0.8787 -0.2354 0.083 Uiso 1 1 calc R . .
C17 C 0.2380(7) 0.7705(6) -0.1914(3) 0.069(2) Uani 1 1 d . . .
H17A H 0.2956 0.7165 -0.1984 0.083 Uiso 1 1 calc R . .
C18 C 0.1543(7) 0.7515(5) -0.1586(2) 0.0582(18) Uani 1 1 d . . .
H18A H 0.1549 0.6873 -0.1427 0.070 Uiso 1 1 calc R . .
C19 C 0.0705(6) 0.8328(5) -0.1512(2) 0.0444(14) Uani 1 1 d . . .
C20 C -0.0721(5) 0.9353(4) -0.12279(18) 0.0351(11) Uani 1 1 d . . .
C21 C -0.1728(5) 0.9754(4) -0.09712(18) 0.0376(12) Uani 1 1 d . . .
C22 C -0.2346(6) 0.9144(5) -0.06581(19) 0.0474(14) Uani 1 1 d . . .
H22A H -0.2090 0.8441 -0.0588 0.057 Uiso 1 1 calc R . .
C23 C -0.3333(6) 0.9619(6) -0.0461(2) 0.0536(16) Uani 1 1 d . . .
C24 C -0.3726(6) 1.0600(6) -0.0555(2) 0.0568(17) Uani 1 1 d . . .
H24A H -0.4414 1.0893 -0.0414 0.068 Uiso 1 1 calc R . .
C25 C -0.3098(6) 1.1209(5) -0.08712(19) 0.0426(13) Uani 1 1 d . . .
C26 C -0.2048(5) 1.0832(4) -0.10817(17) 0.0353(11) Uani 1 1 d . . .
C27 C 0.0115(6) 1.2677(5) -0.05808(18) 0.0432(13) Uani 1 1 d . . .
C28 C -0.1074(7) 1.3065(5) -0.0541(2) 0.0535(16) Uani 1 1 d . . .
H28A H -0.1617 1.3015 -0.0774 0.064 Uiso 1 1 calc R . .
C29 C -0.1502(10) 1.3542(5) -0.0156(3) 0.066(2) Uani 1 1 d . . .
H29A H -0.2321 1.3784 -0.0127 0.079 Uiso 1 1 calc R . .
C30 C -0.0672(12) 1.3630(6) 0.0169(3) 0.077(3) Uani 1 1 d . . .
C31 C 0.0571(12) 1.3281(8) 0.0144(3) 0.088(3) Uani 1 1 d . . .
H31A H 0.1131 1.3374 0.0371 0.106 Uiso 1 1 calc R . .
C32 C 0.0912(8) 1.2795(7) -0.0234(2) 0.071(2) Uani 1 1 d . . .
H32A H 0.1723 1.2530 -0.0258 0.085 Uiso 1 1 calc R . .
C33 C 0.1559(6) 1.0901(5) -0.0899(2) 0.0534(16) Uani 1 1 d . . .
C34 C 0.2605(8) 1.0579(7) -0.1102(4) 0.083(3) Uani 1 1 d . . .
H34A H 0.2896 1.0969 -0.1337 0.100 Uiso 1 1 calc R . .
C35 C 0.3274(9) 0.9633(9) -0.0954(4) 0.102(4) Uani 1 1 d . . .
H35A H 0.4028 0.9424 -0.1077 0.122 Uiso 1 1 calc R . .
C36 C 0.2766(12) 0.9074(8) -0.0636(4) 0.100(4) Uani 1 1 d . . .
C37 C 0.1709(11) 0.9368(7) -0.0415(4) 0.096(3) Uani 1 1 d . . .
H37A H 0.1417 0.8968 -0.0181 0.115 Uiso 1 1 calc R . .
C38 C 0.1127(8) 1.0264(6) -0.0555(3) 0.067(2) Uani 1 1 d . . .
H38A H 0.0396 1.0478 -0.0418 0.080 Uiso 1 1 calc R . .
C39 C 0.1820(6) 1.3029(6) -0.1268(2) 0.0504(15) Uani 1 1 d . . .
C42 C 0.3556(9) 1.4599(8) -0.1491(4) 0.089(3) Uani 1 1 d . . .
C40 C 0.1685(10) 1.3730(9) -0.1593(4) 0.050(3) Uani 0.60 1 d P A 1
H40A H 0.0981 1.3661 -0.1767 0.060 Uiso 0.60 1 calc PR A 1
C41 C 0.2527(11) 1.4551(9) -0.1688(4) 0.055(3) Uani 0.60 1 d P A 1
H41A H 0.2333 1.5067 -0.1897 0.066 Uiso 0.60 1 calc PR A 1
C43 C 0.3943(14) 1.3878(14) -0.1128(7) 0.104(7) Uani 0.60 1 d P A 1
H43A H 0.4674 1.3973 -0.0970 0.125 Uiso 0.60 1 calc PR A 1
C44 C 0.3098(13) 1.3057(13) -0.1055(6) 0.085(5) Uani 0.60 1 d P A 1
H44A H 0.3316 1.2497 -0.0867 0.102 Uiso 0.60 1 calc PR A 1
C40' C 0.2316(15) 1.2935(17) -0.1658(6) 0.058(4) Uani 0.40 1 d P A 2
H40B H 0.2059 1.2363 -0.1834 0.069 Uiso 0.40 1 calc PR A 2
C41' C 0.320(2) 1.366(3) -0.1810(8) 0.098(11) Uani 0.40 1 d P A 2
H41B H 0.3552 1.3592 -0.2082 0.118 Uiso 0.40 1 calc PR A 2
C43' C 0.2905(17) 1.4769(14) -0.1161(9) 0.078(7) Uani 0.40 1 d P A 2
H43C H 0.3036 1.5401 -0.1002 0.093 Uiso 0.40 1 calc PR A 2
C44' C 0.1957(14) 1.4003(12) -0.1025(6) 0.050(4) Uani 0.40 1 d P A 2
H44B H 0.1456 1.4143 -0.0787 0.060 Uiso 0.40 1 calc PR A 2

loop_
_atom_site_aniso_label
_atom_site_aniso_U_11
_atom_site_aniso_U_22
_atom_site_aniso_U_33
_atom_site_aniso_U_23
_atom_site_aniso_U_13
_atom_site_aniso_U_12
Ir 0.03745(16) 0.02543(15) 0.03028(16) 0.00030(7) 0.00198(10) 0.00041(7)
Cl 0.0566(8) 0.0399(7) 0.0370(7) 0.0053(6) 0.0075(6) -0.0037(6)
P 0.0445(8) 0.0341(7) 0.0370(8) 0.0021(6) -0.0050(6) -0.0002(6)
F1 0.060(2) 0.083(3) 0.094(3) -0.007(3) -0.025(2) -0.019(2)
F2 0.077(3) 0.0345(19) 0.067(3) -0.0054(17) -0.022(2) -0.0013(18)
F3 0.096(4) 0.090(3) 0.080(3) 0.028(3) 0.053(3) -0.001(3)
F4 0.049(2) 0.056(2) 0.073(3) 0.0021(19) 0.0127(18) 0.0204(17)
O1 0.050(3) 0.0339(19) 0.052(3) 0.0028(19) -0.009(2) 0.0051(19)
O2 0.048(2) 0.0265(19) 0.056(3) 0.0048(16) 0.014(2) 0.0018(16)
O3 0.149(6) 0.098(5) 0.041(3) -0.029(3) 0.005(3) 0.034(4)
O4 0.153(7) 0.066(4) 0.217(10) 0.009(5) -0.096(7) 0.056(5)
O5 0.056(3) 0.093(5) 0.199(9) 0.050(5) 0.030(4) -0.025(3)
N1 0.047(3) 0.024(2) 0.041(3) -0.0009(19) 0.000(2) -0.0007(19)
N2 0.034(2) 0.026(2) 0.036(2) -0.0022(17) 0.0081(18) 0.0011(17)
C1 0.040(3) 0.030(3) 0.037(3) 0.003(2) 0.003(2) 0.000(2)
C2 0.042(3) 0.043(3) 0.050(4) 0.000(3) 0.000(3) -0.002(2)
C3 0.060(4) 0.032(3) 0.047(3) -0.010(2) 0.007(3) -0.004(3)
C4 0.068(4) 0.025(3) 0.071(5) 0.005(3) 0.006(4) 0.001(3)
C5 0.052(4) 0.040(3) 0.062(4) 0.010(3) 0.001(3) 0.014(3)
C6 0.046(3) 0.034(3) 0.044(3) 0.001(2) 0.003(3) -0.001(2)
C7 0.042(3) 0.034(3) 0.043(3) 0.002(2) -0.006(2) 0.001(2)
C8 0.048(3) 0.035(3) 0.046(3) -0.004(3) -0.004(3) -0.001(3)
C9 0.053(4) 0.051(4) 0.057(4) 0.000(3) -0.014(3) 0.000(3)
C10 0.053(4) 0.063(4) 0.061(4) -0.004(3) -0.014(3) -0.014(3)
C11 0.058(4) 0.040(3) 0.058(4) -0.003(3) -0.005(3) -0.017(3)
C12 0.056(4) 0.034(3) 0.042(3) -0.003(2) 0.000(3) -0.005(3)
C13 0.045(3) 0.036(3) 0.028(3) 0.000(2) 0.004(2) -0.001(2)
C14 0.040(3) 0.033(3) 0.043(3) 0.000(2) 0.008(2) 0.004(2)
C15 0.055(4) 0.043(3) 0.062(4) 0.008(3) 0.023(3) 0.006(3)
C16 0.061(5) 0.063(4) 0.085(6) 0.002(4) 0.041(4) 0.008(4)
C17 0.062(4) 0.044(4) 0.102(6) 0.003(4) 0.033(4) 0.020(3)
C18 0.065(4) 0.034(3) 0.076(5) 0.008(3) 0.016(4) 0.013(3)
C19 0.052(4) 0.032(3) 0.049(4) 0.003(2) 0.013(3) -0.001(2)
C20 0.039(3) 0.026(2) 0.040(3) 0.000(2) 0.003(2) 0.001(2)
C21 0.041(3) 0.036(3) 0.036(3) 0.000(2) 0.008(2) -0.006(2)
C22 0.057(4) 0.049(3) 0.037(3) 0.009(3) 0.007(3) -0.001(3)
C23 0.054(4) 0.058(4) 0.049(4) 0.008(3) 0.024(3) -0.010(3)
C24 0.050(4) 0.063(4) 0.057(4) -0.003(3) 0.019(3) -0.005(3)
C25 0.040(3) 0.049(3) 0.039(3) -0.002(3) 0.008(2) 0.005(3)
C26 0.035(3) 0.038(3) 0.032(3) -0.003(2) 0.000(2) -0.003(2)
C27 0.060(4) 0.035(3) 0.034(3) 0.003(2) -0.008(3) -0.001(3)
C28 0.075(5) 0.049(4) 0.036(3) 0.001(3) 0.001(3) -0.010(3)
C29 0.092(6) 0.059(5) 0.046(4) -0.003(3) 0.014(4) 0.008(4)
C30 0.128(9) 0.061(5) 0.041(4) -0.011(3) 0.007(5) 0.003(5)
C31 0.133(9) 0.085(6) 0.047(5) -0.018(4) -0.031(5) 0.026(6)
C32 0.090(6) 0.078(5) 0.045(4) -0.010(4) -0.018(4) 0.016(4)
C33 0.059(4) 0.043(3) 0.058(4) -0.006(3) -0.023(3) 0.008(3)
C34 0.064(5) 0.074(5) 0.111(7) -0.005(5) -0.025(5) 0.020(4)
C35 0.069(6) 0.084(7) 0.151(11) -0.004(7) -0.018(6) 0.030(5)
C36 0.113(9) 0.063(6) 0.125(9) 0.007(6) -0.063(8) 0.011(6)
C37 0.126(9) 0.061(5) 0.101(7) 0.014(5) -0.042(7) 0.008(6)
C38 0.091(5) 0.043(4) 0.065(5) 0.009(3) -0.026(4) 0.003(4)
C39 0.046(3) 0.052(4) 0.054(4) 0.005(3) -0.004(3) -0.006(3)
C42 0.060(5) 0.068(6) 0.139(9) 0.022(6) 0.012(6) -0.022(4)
C40 0.041(6) 0.052(6) 0.058(7) -0.003(5) -0.009(5) -0.005(5)
C41 0.058(7) 0.049(6) 0.058(7) 0.014(5) -0.003(6) -0.007(5)
C43 0.057(8) 0.086(10) 0.170(19) 0.043(12) -0.062(10) -0.021(8)
C44 0.055(8) 0.077(10) 0.124(13) 0.045(10) -0.023(8) -0.001(7)
C40' 0.036(8) 0.082(13) 0.055(10) -0.007(9) -0.010(7) -0.006(9)
C41' 0.048(12) 0.19(3) 0.059(13) 0.049(16) 0.008(10) -0.014(14)
C43' 0.053(10) 0.031(8) 0.15(2) -0.006(10) 0.039(13) -0.016(7)
C44' 0.045(8) 0.029(7) 0.076(12) -0.001(7) 0.013(8) -0.007(6)

loop_
_atom_type_symbol
_atom_type_description
_atom_type_scat_dispersion_real
_atom_type_scat_dispersion_imag
_atom_type_scat_source
C C 0.0033 0.0016 'International Tables Vol C Tables 4.2.6.8 and 6.1.1.4'
H H 0.0000 0.0000 'International Tables Vol C Tables 4.2.6.8 and 6.1.1.4'
N N 0.0061 0.0033 'International Tables Vol C Tables 4.2.6.8 and 6.1.1.4'
O O 0.0106 0.0060 'International Tables Vol C Tables 4.2.6.8 and 6.1.1.4'
F F 0.0171 0.0103 'International Tables Vol C Tables 4.2.6.8 and 6.1.1.4'
P P 0.1023 0.0942 'International Tables Vol C Tables 4.2.6.8 and 6.1.1.4'
Cl Cl 0.1484 0.1585 'International Tables Vol C Tables 4.2.6.8 and 6.1.1.4'
Ir Ir -1.4442 7.9887 'International Tables Vol C Tables 4.2.6.8 and 6.1.1.4'

loop_
_geom_angle_atom_site_label_1
_geom_angle_atom_site_label_2
_geom_angle_atom_site_label_3
_geom_angle
N2 Ir C26 79.20(19)
N2 Ir C13 93.3(2)
C26 Ir C13 83.5(2)
N2 Ir N1 172.48(17)
C26 Ir N1 99.9(2)
C13 Ir N1 79.2(2)
N2 Ir P 86.48(13)
C26 Ir P 92.37(15)
C13 Ir P 175.81(15)
N1 Ir P 101.03(13)
N2 Ir Cl 95.41(12)
C26 Ir Cl 169.82(15)
C13 Ir Cl 88.25(15)
N1 Ir Cl 84.29(13)
P Ir Cl 95.93(5)
C39 P C27 102.2(3)
C39 P C33 102.9(3)
C27 P C33 101.3(3)
C39 P Ir 120.8(2)
C27 P Ir 116.0(2)
C33 P Ir 111.1(2)
C7 O1 C6 104.2(4)
C20 O2 C19 104.7(4)
C30 O3 H3A 109.5
C36 O4 H4A 109.5
C42 O5 H5A 109.5
C7 N1 C1 105.3(4)
C7 N1 Ir 112.5(4)
C1 N1 Ir 141.4(4)
C20 N2 C14 106.4(4)
C20 N2 Ir 114.0(3)
C14 N2 Ir 139.6(4)
C2 C1 C6 119.8(5)
C2 C1 N1 133.4(5)
C6 C1 N1 106.8(5)
C1 C2 C3 115.3(6)
C1 C2 H2A 122.4
C3 C2 H2A 122.4
C4 C3 C2 123.1(6)
C4 C3 H3B 118.4
C2 C3 H3B 118.4
C5 C4 C3 122.6(6)
C5 C4 H4B 118.7
C3 C4 H4B 118.7
C4 C5 C6 115.0(6)
C4 C5 H5B 122.5
C6 C5 H5B 122.5
C5 C6 O1 127.3(6)
C5 C6 C1 124.1(6)
O1 C6 C1 108.6(5)
N1 C7 O1 115.1(5)
N1 C7 C8 122.3(5)
O1 C7 C8 122.5(5)
C9 C8 C13 124.8(6)
C9 C8 C7 123.4(6)
C13 C8 C7 111.9(5)
C10 C9 C8 116.3(6)
C10 C9 H9A 121.8
C8 C9 H9A 121.8
F1 C10 C11 118.0(6)
F1 C10 C9 118.8(6)
C11 C10 C9 123.1(6)
C10 C11 C12 118.0(6)
C10 C11 H11A 121.0
C12 C11 H11A 121.0
F2 C12 C13 120.5(5)
F2 C12 C11 115.8(5)
C13 C12 C11 123.7(6)
C12 C13 C8 113.9(6)
C12 C13 Ir 132.1(4)
C8 C13 Ir 113.8(4)
C19 C14 N2 106.8(5)
C19 C14 C15 120.5(5)
N2 C14 C15 132.7(5)
C14 C15 C16 114.7(6)
C14 C15 H15A 122.6
C16 C15 H15A 122.6
C17 C16 C15 122.2(7)
C17 C16 H16A 118.9
C15 C16 H16A 118.9
C18 C17 C16 121.9(6)
C18 C17 H17A 119.1
C16 C17 H17A 119.1
C19 C18 C17 115.6(6)
C19 C18 H18A 122.2
C17 C18 H18A 122.2
C18 C19 C14 124.9(6)
C18 C19 O2 127.1(6)
C14 C19 O2 107.8(5)
N2 C20 O2 114.3(5)
N2 C20 C21 120.6(5)
O2 C20 C21 125.1(5)
C22 C21 C26 123.9(5)
C22 C21 C20 124.4(5)
C26 C21 C20 111.7(5)
C23 C22 C21 117.2(6)
C23 C22 H22A 121.4
C21 C22 H22A 121.4
C24 C23 C22 123.1(6)
C24 C23 F3 118.5(6)
C22 C23 F3 118.3(6)
C23 C24 C25 119.3(6)
C23 C24 H24A 120.3
C25 C24 H24A 120.3
F4 C25 C26 119.6(5)
F4 C25 C24 117.4(5)
C26 C25 C24 123.0(6)
C25 C26 C21 113.3(5)
C25 C26 Ir 131.6(4)
C21 C26 Ir 114.5(4)
C28 C27 C32 117.8(6)
C28 C27 P 120.1(5)
C32 C27 P 122.1(6)
C27 C28 C29 121.8(7)
C27 C28 H28A 119.1
C29 C28 H28A 119.1
C30 C29 C28 117.1(9)
C30 C29 H29A 121.4
C28 C29 H29A 121.4
O3 C30 C29 119.9(10)
O3 C30 C31 116.2(9)
C29 C30 C31 123.9(8)
C32 C31 C30 115.9(8)
C32 C31 H31A 122.1
C30 C31 H31A 122.1
C31 C32 C27 123.5(9)
C31 C32 H32A 118.3
C27 C32 H32A 118.3
C34 C33 C38 118.1(7)
C34 C33 P 121.6(6)
C38 C33 P 120.1(6)
C33 C34 C35 120.1(10)
C33 C34 H34A 120.0
C35 C34 H34A 120.0
C36 C35 C34 116.9(10)
C36 C35 H35A 121.6
C34 C35 H35A 121.6
C35 C36 C37 125.5(10)
C35 C36 O4 112.9(12)
C37 C36 O4 121.6(12)
C38 C37 C36 115.8(10)
C38 C37 H37A 122.1
C36 C37 H37A 122.1
C37 C38 C33 123.5(10)
C37 C38 H38A 118.3
C33 C38 H38A 118.3
C40' C39 C40 53.6(10)
C40' C39 C44' 121.2(12)
C40 C39 C44' 82.7(10)
C40' C39 C44 92.2(10)
C40 C39 C44 114.3(8)
C44' C39 C44 70.0(10)
C40' C39 P 120.0(9)
C40 C39 P 124.7(6)
C44' C39 P 117.0(8)
C44 C39 P 120.9(7)
C43' C42 C41 85.4(13)
C43' C42 O5 117.1(13)
C41 C42 O5 118.7(10)
C43' C42 C43 68.6(14)
C41 C42 C43 125.5(9)
O5 C42 C43 115.8(10)
C43' C42 C41' 120.2(13)
C41 C42 C41' 56.4(11)
O5 C42 C41' 121.3(13)
C43 C42 C41' 96.2(13)
C39 C40 C41 124.2(10)
C39 C40 H40A 117.9
C41 C40 H40A 117.9
C42 C41 C40 119.9(11)
C42 C41 H41A 120.1
C40 C41 H41A 120.1
C44 C43 C42 112.3(11)
C44 C43 H43A 123.8
C42 C43 H43A 123.8
C43 C44 C39 122.5(11)
C43 C44 H44A 118.8
C39 C44 H44A 118.8
C39 C40' C41' 122(2)
C39 C40' H40B 118.9
C41' C40' H40B 118.9
C40' C41' C42 115(2)
C40' C41' H41B 122.6
C42 C41' H41B 122.6
C42 C43' C44' 121.4(17)
C42 C43' H43C 119.3
C44' C43' H43C 119.3
C39 C44' C43' 117.4(15)
C39 C44' H44B 121.3
C43' C44' H44B 121.3

loop_
_geom_bond_atom_site_label_1
_geom_bond_atom_site_label_2
_geom_bond_distance
Ir N2 2.052(4)
Ir C26 2.061(5)
Ir C13 2.085(6)
Ir N1 2.086(4)
Ir P 2.4215(15)
Ir Cl 2.4464(14)
P C39 1.817(7)
P C27 1.840(6)
P C33 1.845(6)
F1 C10 1.354(7)
F2 C12 1.329(7)
F3 C23 1.364(7)
F4 C25 1.373(7)
O1 C7 1.361(7)
O1 C6 1.390(7)
O2 C20 1.339(6)
O2 C19 1.398(7)
O3 C30 1.345(9)
O3 H3A 0.8200
O4 C36 1.377(11)
O4 H4A 0.8200
O5 C42 1.359(9)
O5 H5A 0.8200
N1 C7 1.300(7)
N1 C1 1.424(7)
N2 C20 1.306(7)
N2 C14 1.393(7)
C1 C2 1.387(8)
C1 C6 1.392(8)
C2 C3 1.387(8)
C2 H2A 0.9300
C3 C4 1.365(10)
C3 H3B 0.9300
C4 C5 1.352(10)
C4 H4B 0.9300
C5 C6 1.375(8)
C5 H5B 0.9300
C7 C8 1.426(8)
C8 C9 1.392(9)
C8 C13 1.416(9)
C9 C10 1.383(9)
C9 H9A 0.9300
C10 C11 1.358(10)
C11 C12 1.405(9)
C11 H11A 0.9300
C12 C13 1.387(8)
C14 C19 1.393(8)
C14 C15 1.398(8)
C15 C16 1.424(9)
C15 H15A 0.9300
C16 C17 1.397(10)
C16 H16A 0.9300
C17 C18 1.377(10)
C17 H17A 0.9300
C18 C19 1.361(9)
C18 H18A 0.9300
C20 C21 1.430(7)
C21 C22 1.396(8)
C21 C26 1.408(7)
C22 C23 1.354(9)
C22 H22A 0.9300
C23 C24 1.307(9)
C24 C25 1.408(9)
C24 H24A 0.9300
C25 C26 1.382(8)
C27 C28 1.364(9)
C27 C32 1.380(9)
C28 C29 1.410(10)
C28 H28A 0.9300
C29 C30 1.347(14)
C29 H29A 0.9300
C30 C31 1.399(15)
C31 C32 1.369(12)
C31 H31A 0.9300
C32 H32A 0.9300
C33 C34 1.345(11)
C33 C38 1.403(11)
C34 C35 1.437(12)
C34 H34A 0.9300
C35 C36 1.322(16)
C35 H35A 0.9300
C36 C37 1.374(16)
C37 C38 1.336(11)
C37 H37A 0.9300
C38 H38A 0.9300
C39 C40' 1.331(19)
C39 C40 1.334(13)
C39 C44' 1.420(18)
C39 C44 1.517(14)
C42 C43' 1.26(2)
C42 C41 1.260(15)
C42 C43 1.490(18)
C42 C41' 1.57(3)
C40 C41 1.384(15)
C40 H40A 0.9300
C41 H41A 0.9300
C43 C44 1.37(2)
C43 H43A 0.9300
C44 H44A 0.9300
C40' C41' 1.38(3)
C40' H40B 0.9300
C41' H41B 0.9300
C43' C44' 1.45(2)
C43' H43C 0.9300
C44' H44B 0.9300
